data_7054407
loop_
_publ_author_name
'Kumar, Vinod'
'Singh, Vikram'
'Gupta, Ajit N.'
'Manar, Krishna K.'
'Prasad, Lal Bahadur'
'Drew, Michael G. B.'
'Singh, Nanhai'

_publ_section_title
;
 Influence of ligand environment on the structure and properties of
 silver(i) dithiocarbamate cluster-based coordination polymers and dimers
;
_journal_issue 9
_journal_name_full 'New Journal of Chemistry'
_journal_page_first 4478
_journal_paper_doi 10.1039/C4NJ00580E
_journal_volume 38
_journal_year 2014
_chemical_formula_sum 'C62 H54 Ag2 N6 P2 S4'
_chemical_formula_weight 1289.04
_chemical_name_systematic
;
 ?
;
_space_group_IT_number 14
_symmetry_cell_setting monoclinic
_symmetry_space_group_name_Hall '-P 2ybc'
_symmetry_space_group_name_H-M 'P 1 21/c 1'
_atom_sites_solution_hydrogens geom
_atom_sites_solution_primary direct
_atom_sites_solution_secondary difmap
_audit_creation_method SHELXL-97
_cell_angle_alpha 90.00
_cell_angle_beta 90.886(3)
_cell_angle_gamma 90.00
_cell_formula_units_Z 2
_cell_length_a 9.3011(3)
_cell_length_b 17.7718(7)
_cell_length_c 17.3865(7)
_cell_measurement_reflns_used 22740
_cell_measurement_temperature 293(2)
_cell_measurement_theta_max 27.50
_cell_measurement_theta_min 3.17
_cell_volume 2873.60(19)
_computing_cell_refinement 'Crysalis, Oxford Diffraction'
_computing_data_collection 'Crysalis, Oxford Diffraction'
_computing_data_reduction 'Crysalis, Oxford Diffraction'
_computing_molecular_graphics PLATON(Spek,2004)
_computing_structure_refinement 'SHELXL-97 (Sheldrick, 1997)'
_computing_structure_solution 'SHELXS-97 (Sheldrick, 1997)'
_diffrn_ambient_temperature 293(2)
_diffrn_measured_fraction_theta_full 0.983
_diffrn_measured_fraction_theta_max 0.983
_diffrn_measurement_device 'Oxford Diffaction X-Calibur System'
_diffrn_measurement_method '321 frames, counting time 10 s.'
_diffrn_radiation_monochromator graphite
_diffrn_radiation_source 'fine-focus sealed tube'
_diffrn_radiation_type MoK\a
_diffrn_radiation_wavelength 0.71073
_diffrn_reflns_av_R_equivalents 0.0565
_diffrn_reflns_av_sigmaI/netI 0.0733
_diffrn_reflns_limit_h_max 11
_diffrn_reflns_limit_h_min -12
_diffrn_reflns_limit_k_max 22
_diffrn_reflns_limit_k_min -23
_diffrn_reflns_limit_l_max 13
_diffrn_reflns_limit_l_min -22
_diffrn_reflns_number 22740
_diffrn_reflns_theta_full 27.50
_diffrn_reflns_theta_max 27.50
_diffrn_reflns_theta_min 3.17
_diffrn_standards_decay_% n/a
_diffrn_standards_interval_count n/a
_diffrn_standards_interval_time n/a
_diffrn_standards_number n/a
_exptl_absorpt_coefficient_mu 0.928
_exptl_absorpt_correction_T_max 1.000
_exptl_absorpt_correction_T_min 0.923
_exptl_absorpt_correction_type empirical
_exptl_absorpt_process_details 'ABSPACK, Oxford Diffraction Ltd'
_exptl_crystal_colour black
_exptl_crystal_density_diffrn 1.490
_exptl_crystal_density_method 'not measured'
_exptl_crystal_description needle
_exptl_crystal_F_000 1312
_exptl_crystal_size_max 0.19
_exptl_crystal_size_mid 0.03
_exptl_crystal_size_min 0.03
_refine_diff_density_max 1.338
_refine_diff_density_min -0.773
_refine_diff_density_rms 0.083
_refine_ls_extinction_method none
_refine_ls_goodness_of_fit_ref 1.014
_refine_ls_hydrogen_treatment constr
_refine_ls_matrix_type full
_refine_ls_number_parameters 343
_refine_ls_number_reflns 6479
_refine_ls_number_restraints 0
_refine_ls_restrained_S_all 1.014
_refine_ls_R_factor_all 0.1006
_refine_ls_R_factor_gt 0.0550
_refine_ls_shift/su_max 0.003
_refine_ls_shift/su_mean 0.000
_refine_ls_structure_factor_coef Fsqd
_refine_ls_weighting_details 'calc w=1/[\s^2^(Fo^2^)+(0.0333P)^2^+1.7003P] where P=(Fo^2^+2Fc^2^)/3'
_refine_ls_weighting_scheme calc
_refine_ls_wR_factor_gt 0.0911
_refine_ls_wR_factor_ref 0.1023
_reflns_number_gt 4208
_reflns_number_total 6479
_reflns_threshold_expression >2sigma(I)
_cod_duplicate_entry 7054260
_cod_data_source_file c4nj00580e2.cif
_cod_data_source_block complex-4
_cod_original_sg_symbol_H-M P21/c
_cod_database_code 7054407

loop_
_symmetry_equiv_pos_as_xyz
'x, y, z'
'-x, y+1/2, -z+1/2'
'-x, -y, -z'
'x, -y-1/2, z-1/2'

loop_
_atom_site_label
_atom_site_type_symbol
_atom_site_fract_x
_atom_site_fract_y
_atom_site_fract_z
_atom_site_U_iso_or_equiv
_atom_site_adp_type
_atom_site_occupancy
_atom_site_symmetry_multiplicity
_atom_site_calc_flag
_atom_site_refinement_flags
Ag1 Ag -0.04170(3) 1.078490(18) -0.02329(2) 0.04495(12) Uani 1 1 d .
S11 S 0.03915(10) 1.10342(6) 0.11996(6) 0.0426(3) Uani 1 1 d .
S13 S 0.23308(10) 1.03306(6) 0.00663(6) 0.0364(2) Uani 1 1 d .
N14 N 0.3205(3) 1.08665(18) 0.14278(18) 0.0352(8) Uani 1 1 d .
P1 P -0.07956(10) 1.16425(6) -0.12925(6) 0.0336(2) Uani 1 1 d .
C12 C 0.2081(4) 1.0750(2) 0.0955(2) 0.0309(8) Uani 1 1 d .
C21 C 0.3079(4) 1.1217(2) 0.2187(2) 0.0430(10) Uani 1 1 d .
H21A H 0.2079 1.1342 0.2274 0.052 Uiso 1 1 calc R
H21B H 0.3627 1.1681 0.2197 0.052 Uiso 1 1 calc R
C22 C 0.3605(4) 1.0716(2) 0.2819(2) 0.0417(10) Uani 1 1 d .
C23 C 0.2935(6) 1.0044(3) 0.2968(3) 0.0717(15) Uani 1 1 d .
H23 H 0.2155 0.9890 0.2666 0.086 Uiso 1 1 calc R
C24 C 0.3421(9) 0.9604(4) 0.3561(4) 0.098(2) Uani 1 1 d .
H24 H 0.2972 0.9150 0.3672 0.117 Uiso 1 1 calc R
C25 C 0.4567(9) 0.9842(4) 0.3983(4) 0.095(2) Uani 1 1 d .
H25 H 0.4904 0.9529 0.4375 0.115 Uiso 1 1 calc R
N26 N 0.5243(6) 1.0491(4) 0.3876(3) 0.0964(16) Uani 1 1 d .
C27 C 0.4729(6) 1.0909(3) 0.3288(3) 0.0725(16) Uani 1 1 d .
H27 H 0.5179 1.1366 0.3194 0.087 Uiso 1 1 calc R
C31 C 0.4695(4) 1.0780(2) 0.1170(2) 0.0437(10) Uani 1 1 d .
H31A H 0.4721 1.0414 0.0756 0.052 Uiso 1 1 calc R
H31B H 0.5286 1.0590 0.1592 0.052 Uiso 1 1 calc R
C32 C 0.5301(4) 1.1513(2) 0.0894(2) 0.0416(10) Uani 1 1 d .
C33 C 0.6751(5) 1.1658(3) 0.0957(3) 0.0584(13) Uani 1 1 d .
H33 H 0.7368 1.1313 0.1192 0.070 Uiso 1 1 calc R
C34 C 0.7279(5) 1.2327(4) 0.0664(3) 0.0717(17) Uani 1 1 d .
H34 H 0.8257 1.2435 0.0690 0.086 Uiso 1 1 calc R
C35 C 0.6333(7) 1.2825(3) 0.0335(3) 0.0770(19) Uani 1 1 d .
H35 H 0.6702 1.3271 0.0140 0.092 Uiso 1 1 calc R
N36 N 0.4926(5) 1.2715(2) 0.0275(2) 0.0663(12) Uani 1 1 d .
C37 C 0.4451(5) 1.2059(3) 0.0548(3) 0.0490(11) Uani 1 1 d .
H37 H 0.3471 1.1962 0.0502 0.059 Uiso 1 1 calc R
C41 C -0.2661(4) 1.1685(2) -0.1628(2) 0.0324(9) Uani 1 1 d .
C42 C -0.3702(4) 1.1375(2) -0.1158(2) 0.0413(10) Uani 1 1 d .
H42 H -0.3430 1.1155 -0.0693 0.050 Uiso 1 1 calc R
C43 C -0.5130(4) 1.1392(3) -0.1374(3) 0.0490(12) Uani 1 1 d .
H43 H -0.5819 1.1191 -0.1050 0.059 Uiso 1 1 calc R
C44 C -0.5542(4) 1.1700(3) -0.2060(3) 0.0493(11) Uani 1 1 d .
H44 H -0.6509 1.1709 -0.2204 0.059 Uiso 1 1 calc R
C45 C -0.4530(5) 1.1998(3) -0.2536(3) 0.0516(12) Uani 1 1 d .
H45 H -0.4809 1.2202 -0.3008 0.062 Uiso 1 1 calc R
C46 C -0.3095(4) 1.1995(2) -0.2317(2) 0.0457(11) Uani 1 1 d .
H46 H -0.2416 1.2205 -0.2640 0.055 Uiso 1 1 calc R
C51 C 0.0232(4) 1.1451(2) -0.2155(2) 0.0352(9) Uani 1 1 d .
C52 C 0.0785(5) 1.0733(3) -0.2249(3) 0.0521(12) Uani 1 1 d .
H52 H 0.0649 1.0371 -0.1871 0.062 Uiso 1 1 calc R
C53 C 0.1540(6) 1.0552(3) -0.2903(3) 0.0694(15) Uani 1 1 d .
H53 H 0.1918 1.0072 -0.2961 0.083 Uiso 1 1 calc R
C54 C 0.1731(6) 1.1075(4) -0.3463(3) 0.0685(15) Uani 1 1 d .
H54 H 0.2228 1.0947 -0.3904 0.082 Uiso 1 1 calc R
C55 C 0.1198(5) 1.1789(3) -0.3381(3) 0.0572(13) Uani 1 1 d .
H55 H 0.1325 1.2144 -0.3768 0.069 Uiso 1 1 calc R
C56 C 0.0471(4) 1.1980(3) -0.2724(3) 0.0453(11) Uani 1 1 d .
H56 H 0.0138 1.2469 -0.2661 0.054 Uiso 1 1 calc R
C61 C -0.0278(4) 1.2603(2) -0.1063(2) 0.0363(9) Uani 1 1 d .
C62 C -0.1209(5) 1.3207(2) -0.1071(3) 0.0514(12) Uani 1 1 d .
H62 H -0.2156 1.3139 -0.1236 0.062 Uiso 1 1 calc R
C63 C -0.0749(7) 1.3913(3) -0.0836(3) 0.0718(16) Uani 1 1 d .
H63 H -0.1390 1.4314 -0.0838 0.086 Uiso 1 1 calc R
C64 C 0.0641(8) 1.4021(3) -0.0601(3) 0.0765(17) Uani 1 1 d .
H64 H 0.0949 1.4496 -0.0446 0.092 Uiso 1 1 calc R
C65 C 0.1579(6) 1.3430(3) -0.0594(3) 0.0691(15) Uani 1 1 d .
H65 H 0.2531 1.3506 -0.0443 0.083 Uiso 1 1 calc R
C66 C 0.1127(5) 1.2726(3) -0.0808(3) 0.0515(12) Uani 1 1 d .
H66 H 0.1768 1.2325 -0.0782 0.062 Uiso 1 1 calc R

loop_
_atom_site_aniso_label
_atom_site_aniso_U_11
_atom_site_aniso_U_22
_atom_site_aniso_U_33
_atom_site_aniso_U_23
_atom_site_aniso_U_13
_atom_site_aniso_U_12
Ag1 0.0508(2) 0.04049(19) 0.0430(2) 0.01134(16) -0.01663(15) 0.00010(16)
S11 0.0300(5) 0.0560(7) 0.0417(6) -0.0053(5) -0.0022(5) 0.0005(5)
S13 0.0374(5) 0.0399(6) 0.0318(6) -0.0004(5) -0.0018(4) -0.0032(5)
N14 0.0318(17) 0.043(2) 0.0311(18) -0.0043(16) -0.0064(14) 0.0028(15)
P1 0.0293(5) 0.0368(6) 0.0346(6) 0.0097(5) -0.0060(4) 0.0005(4)
C12 0.039(2) 0.0239(19) 0.030(2) 0.0077(17) -0.0026(17) -0.0025(17)
C21 0.044(2) 0.045(3) 0.039(3) -0.006(2) -0.011(2) 0.004(2)
C22 0.044(2) 0.047(3) 0.034(2) -0.006(2) 0.0005(19) 0.003(2)
C23 0.094(4) 0.064(4) 0.057(4) 0.000(3) -0.012(3) -0.012(3)
C24 0.169(7) 0.062(4) 0.062(4) 0.014(3) -0.005(5) -0.006(4)
C25 0.152(7) 0.084(5) 0.050(4) 0.015(4) -0.013(4) 0.044(5)
N26 0.102(4) 0.120(5) 0.066(4) 0.012(3) -0.038(3) 0.012(4)
C27 0.074(3) 0.079(4) 0.064(4) 0.011(3) -0.031(3) -0.014(3)
C31 0.034(2) 0.053(3) 0.044(3) -0.002(2) -0.0096(19) 0.008(2)
C32 0.033(2) 0.051(3) 0.040(3) -0.017(2) 0.0004(19) -0.001(2)
C33 0.036(2) 0.080(4) 0.060(3) -0.028(3) 0.003(2) -0.002(3)
C34 0.042(3) 0.091(4) 0.083(4) -0.041(4) 0.022(3) -0.022(3)
C35 0.078(4) 0.069(4) 0.085(5) -0.035(3) 0.039(4) -0.029(3)
N36 0.075(3) 0.057(3) 0.066(3) -0.005(2) 0.007(3) -0.008(2)
C37 0.043(2) 0.051(3) 0.053(3) -0.006(2) 0.001(2) -0.007(2)
C41 0.032(2) 0.033(2) 0.032(2) 0.0052(18) -0.0045(17) 0.0026(17)
C42 0.042(2) 0.048(3) 0.033(2) 0.012(2) -0.005(2) -0.002(2)
C43 0.033(2) 0.065(3) 0.049(3) 0.011(2) 0.006(2) -0.006(2)
C44 0.031(2) 0.061(3) 0.055(3) 0.004(2) -0.010(2) 0.003(2)
C45 0.045(3) 0.070(3) 0.039(3) 0.015(2) -0.010(2) 0.011(2)
C46 0.032(2) 0.064(3) 0.040(3) 0.018(2) 0.0013(19) 0.004(2)
C51 0.030(2) 0.036(2) 0.039(2) 0.0011(19) -0.0061(18) -0.0049(17)
C52 0.054(3) 0.043(3) 0.059(3) -0.002(2) -0.001(2) -0.002(2)
C53 0.078(4) 0.059(3) 0.071(4) -0.025(3) -0.001(3) 0.008(3)
C54 0.068(3) 0.095(4) 0.043(3) -0.021(3) 0.005(3) 0.005(3)
C55 0.050(3) 0.081(4) 0.040(3) 0.007(3) 0.002(2) -0.003(3)
C56 0.038(2) 0.051(3) 0.047(3) 0.005(2) 0.002(2) 0.001(2)
C61 0.041(2) 0.038(2) 0.030(2) 0.0067(18) 0.0038(18) -0.0001(19)
C62 0.062(3) 0.043(3) 0.049(3) 0.007(2) -0.010(2) 0.003(2)
C63 0.108(5) 0.040(3) 0.067(4) 0.005(3) -0.008(3) 0.011(3)
C64 0.111(5) 0.054(4) 0.065(4) -0.009(3) 0.004(4) -0.029(4)
C65 0.066(3) 0.081(4) 0.060(4) -0.015(3) 0.003(3) -0.031(3)
C66 0.043(2) 0.059(3) 0.052(3) -0.009(2) -0.001(2) -0.004(2)

loop_
_atom_type_symbol
_atom_type_description
_atom_type_scat_dispersion_real
_atom_type_scat_dispersion_imag
_atom_type_scat_source
C C 0.0033 0.0016 'International Tables Vol C Tables 4.2.6.8 and 6.1.1.4'
H H 0.0000 0.0000 'International Tables Vol C Tables 4.2.6.8 and 6.1.1.4'
N N 0.0061 0.0033 'International Tables Vol C Tables 4.2.6.8 and 6.1.1.4'
P P 0.1023 0.0942 'International Tables Vol C Tables 4.2.6.8 and 6.1.1.4'
S S 0.1246 0.1234 'International Tables Vol C Tables 4.2.6.8 and 6.1.1.4'
Ag Ag -0.8971 1.1015 'International Tables Vol C Tables 4.2.6.8 and 6.1.1.4'

loop_
_geom_angle_atom_site_label_1
_geom_angle_atom_site_label_2
_geom_angle_atom_site_label_3
_geom_angle
_geom_angle_site_symmetry_1
_geom_angle_site_symmetry_3
P1 Ag1 S11 130.80(4) . .
P1 Ag1 S13 117.38(4) . 3_575
S11 Ag1 S13 101.70(3) . 3_575
P1 Ag1 S13 117.30(3) . .
S11 Ag1 S13 67.35(3) . .
S13 Ag1 S13 112.50(3) 3_575 .
P1 Ag1 Ag1 145.76(3) . 3_575
S11 Ag1 Ag1 80.34(3) . 3_575
S13 Ag1 Ag1 56.88(2) 3_575 3_575
S13 Ag1 Ag1 55.62(2) . 3_575
C12 S11 Ag1 87.99(13) . .
C12 S13 Ag1 97.06(12) . 3_575
C12 S13 Ag1 84.53(13) . .
Ag1 S13 Ag1 67.50(3) 3_575 .
C12 N14 C21 123.2(3) . .
C12 N14 C31 121.8(3) . .
C21 N14 C31 114.1(3) . .
C61 P1 C41 106.20(18) . .
C61 P1 C51 102.49(17) . .
C41 P1 C51 104.67(18) . .
C61 P1 Ag1 113.01(13) . .
C41 P1 Ag1 113.39(13) . .
C51 P1 Ag1 115.97(13) . .
N14 C12 S11 120.9(3) . .
N14 C12 S13 120.1(3) . .
S11 C12 S13 119.0(2) . .
N14 C21 C22 112.4(3) . .
N14 C21 H21A 109.1 . .
C22 C21 H21A 109.1 . .
N14 C21 H21B 109.1 . .
C22 C21 H21B 109.1 . .
H21A C21 H21B 107.9 . .
C27 C22 C23 117.0(5) . .
C27 C22 C21 122.2(4) . .
C23 C22 C21 120.8(4) . .
C24 C23 C22 119.6(6) . .
C24 C23 H23 120.2 . .
C22 C23 H23 120.2 . .
C25 C24 C23 118.6(6) . .
C25 C24 H24 120.7 . .
C23 C24 H24 120.7 . .
N26 C25 C24 124.5(6) . .
N26 C25 H25 117.8 . .
C24 C25 H25 117.8 . .
C25 N26 C27 115.0(5) . .
N26 C27 C22 125.3(5) . .
N26 C27 H27 117.3 . .
C22 C27 H27 117.3 . .
N14 C31 C32 111.5(3) . .
N14 C31 H31A 109.3 . .
C32 C31 H31A 109.3 . .
N14 C31 H31B 109.3 . .
C32 C31 H31B 109.3 . .
H31A C31 H31B 108.0 . .
C33 C32 C37 117.1(4) . .
C33 C32 C31 120.7(4) . .
C37 C32 C31 122.2(4) . .
C32 C33 C34 118.9(5) . .
C32 C33 H33 120.5 . .
C34 C33 H33 120.5 . .
C35 C34 C33 118.7(5) . .
C35 C34 H34 120.7 . .
C33 C34 H34 120.7 . .
N36 C35 C34 124.5(5) . .
N36 C35 H35 117.8 . .
C34 C35 H35 117.8 . .
C35 N36 C37 115.6(5) . .
N36 C37 C32 125.2(4) . .
N36 C37 H37 117.4 . .
C32 C37 H37 117.4 . .
C46 C41 C42 118.2(4) . .
C46 C41 P1 124.1(3) . .
C42 C41 P1 117.7(3) . .
C43 C42 C41 120.6(4) . .
C43 C42 H42 119.7 . .
C41 C42 H42 119.7 . .
C44 C43 C42 120.4(4) . .
C44 C43 H43 119.8 . .
C42 C43 H43 119.8 . .
C43 C44 C45 119.9(4) . .
C43 C44 H44 120.1 . .
C45 C44 H44 120.1 . .
C44 C45 C46 120.1(4) . .
C44 C45 H45 119.9 . .
C46 C45 H45 119.9 . .
C41 C46 C45 120.7(4) . .
C41 C46 H46 119.6 . .
C45 C46 H46 119.6 . .
C56 C51 C52 118.5(4) . .
C56 C51 P1 123.5(3) . .
C52 C51 P1 118.0(3) . .
C53 C52 C51 120.3(5) . .
C53 C52 H52 119.8 . .
C51 C52 H52 119.8 . .
C54 C53 C52 120.2(5) . .
C54 C53 H53 119.9 . .
C52 C53 H53 119.9 . .
C53 C54 C55 120.5(5) . .
C53 C54 H54 119.7 . .
C55 C54 H54 119.7 . .
C54 C55 C56 119.7(5) . .
C54 C55 H55 120.2 . .
C56 C55 H55 120.2 . .
C55 C56 C51 120.7(4) . .
C55 C56 H56 119.6 . .
C51 C56 H56 119.6 . .
C62 C61 C66 117.9(4) . .
C62 C61 P1 124.4(3) . .
C66 C61 P1 117.5(3) . .
C61 C62 C63 120.7(5) . .
C61 C62 H62 119.6 . .
C63 C62 H62 119.6 . .
C64 C63 C62 120.2(5) . .
C64 C63 H63 119.9 . .
C62 C63 H63 119.9 . .
C63 C64 C65 119.8(5) . .
C63 C64 H64 120.1 . .
C65 C64 H64 120.1 . .
C64 C65 C66 120.5(5) . .
C64 C65 H65 119.8 . .
C66 C65 H65 119.8 . .
C65 C66 C61 120.8(5) . .
C65 C66 H66 119.6 . .
C61 C66 H66 119.6 . .

loop_
_geom_bond_atom_site_label_1
_geom_bond_atom_site_label_2
_geom_bond_distance
_geom_bond_site_symmetry_2
Ag1 P1 2.4126(10) .
Ag1 S11 2.6280(11) .
Ag1 S13 2.6830(10) 3_575
Ag1 S13 2.7227(11) .
Ag1 Ag1 3.0035(6) 3_575
S11 C12 1.711(4) .
S13 C12 1.734(4) .
S13 Ag1 2.6830(10) 3_575
N14 C12 1.336(5) .
N14 C21 1.466(5) .
N14 C31 1.471(5) .
P1 C61 1.816(4) .
P1 C41 1.823(4) .
P1 C51 1.823(4) .
C21 C22 1.491(6) .
C21 H21A 0.9700 .
C21 H21B 0.9700 .
C22 C27 1.358(6) .
C22 C23 1.373(6) .
C23 C24 1.366(8) .
C23 H23 0.9300 .
C24 C25 1.352(9) .
C24 H24 0.9300 .
C25 N26 1.330(8) .
C25 H25 0.9300 .
N26 C27 1.345(7) .
C27 H27 0.9300 .
C31 C32 1.501(6) .
C31 H31A 0.9700 .
C31 H31B 0.9700 .
C32 C33 1.376(5) .
C32 C37 1.384(6) .
C33 C34 1.387(7) .
C33 H33 0.9300 .
C34 C35 1.366(8) .
C34 H34 0.9300 .
C35 N36 1.326(7) .
C35 H35 0.9300 .
N36 C37 1.336(6) .
C37 H37 0.9300 .
C41 C46 1.375(5) .
C41 C42 1.390(5) .
C42 C43 1.376(5) .
C42 H42 0.9300 .
C43 C44 1.361(6) .
C43 H43 0.9300 .
C44 C45 1.370(6) .
C44 H44 0.9300 .
C45 C46 1.382(5) .
C45 H45 0.9300 .
C46 H46 0.9300 .
C51 C56 1.385(5) .
C51 C52 1.386(5) .
C52 C53 1.384(7) .
C52 H52 0.9300 .
C53 C54 1.358(7) .
C53 H53 0.9300 .
C54 C55 1.371(7) .
C54 H54 0.9300 .
C55 C56 1.380(6) .
C55 H55 0.9300 .
C56 H56 0.9300 .
C61 C62 1.378(6) .
C61 C66 1.391(5) .
C62 C63 1.386(6) .
C62 H62 0.9300 .
C63 C64 1.363(8) .
C63 H63 0.9300 .
C64 C65 1.365(7) .
C64 H64 0.9300 .
C65 C66 1.370(6) .
C65 H65 0.9300 .
C66 H66 0.9300 .
